data_4300774
loop_
_publ_author_name
'Fan, Jian'
'Slebodnick, Carla'
'Troya, Diego'
'Angel, Ross'
'Hanson, Brian E.'

_publ_section_title
;
 Five New Zinc Phosphite Structures: Tertiary Building Blocks
 in the Construction of Hybrid Materials
;
_journal_coden_ASTM INOCAJ
_journal_issue 8
_journal_name_full 'Inorganic Chemistry'
_journal_page_first 2719
_journal_page_last 2727
_journal_paper_doi 10.1021/ic048204u
_journal_volume 44
_journal_year 2005
_chemical_formula_moiety 'C7 H8 N2 O3 P Zn'
_chemical_formula_sum 'C7 H8 N2 O3 P Zn'
_chemical_formula_weight 264.49
_space_group_IT_number 14
_symmetry_cell_setting monoclinic
_symmetry_space_group_name_Hall '-P 2ybc'
_symmetry_space_group_name_H-M 'P 1 21/c 1'
_atom_sites_solution_hydrogens geom
_atom_sites_solution_primary direct
_atom_sites_solution_secondary difmap
_audit_creation_method SHELXL-97
_cell_angle_alpha 90.00
_cell_angle_beta 110.166(10)
_cell_angle_gamma 90.00
_cell_formula_units_Z 4
_cell_length_a 11.2732(13)
_cell_length_b 8.8605(9)
_cell_length_c 9.9607(11)
_cell_measurement_reflns_used 4722
_cell_measurement_temperature 100(2)
_cell_measurement_theta_max 30.88
_cell_measurement_theta_min 2.00
_cell_volume 933.94(19)
_computing_cell_refinement 'CrysAlis (Oxford Diffraction)'
_computing_data_collection 'CrysAlis (Oxford Diffraction)'
_computing_data_reduction 'CrysAlis (Oxford Diffraction)'
_computing_molecular_graphics 'Bruker SHELXTL'
_computing_publication_material 'Bruker SHELXTL'
_computing_structure_refinement 'SHELXL-97 (Sheldrick, 1997)'
_computing_structure_solution 'SHELXS-97 (Sheldrick, 1990)'
_diffrn_ambient_temperature 100(2)
_diffrn_detector CCD
_diffrn_detector_type 'Oxford Diffraction Sapphire 2 CCD'
_diffrn_measured_fraction_theta_full 0.996
_diffrn_measured_fraction_theta_max 0.996
_diffrn_measurement_device '\k-geometry diffractometer'
_diffrn_measurement_device_type 'Oxford Diffraction Xcalibur2'
_diffrn_measurement_method 'phi and omega scans'
_diffrn_radiation_monochromator graphite
_diffrn_radiation_probe x-ray
_diffrn_radiation_type MoK\a
_diffrn_radiation_wavelength 0.71073
_diffrn_reflns_av_R_equivalents 0.1252
_diffrn_reflns_av_sigmaI/netI 0.0826
_diffrn_reflns_limit_h_max 13
_diffrn_reflns_limit_h_min -13
_diffrn_reflns_limit_k_max 9
_diffrn_reflns_limit_k_min -10
_diffrn_reflns_limit_l_max 9
_diffrn_reflns_limit_l_min -11
_diffrn_reflns_number 5961
_diffrn_reflns_theta_full 24.98
_diffrn_reflns_theta_max 24.98
_diffrn_reflns_theta_min 4.08
_diffrn_source 'fine-focus sealed tube'
_diffrn_source_current 40
_diffrn_source_voltage 50
_diffrn_standards_decay_% <2%
_diffrn_standards_interval_count 50
_diffrn_standards_number 2
_exptl_absorpt_coefficient_mu 2.781
_exptl_absorpt_correction_T_max 0.595
_exptl_absorpt_correction_T_min 0.337
_exptl_absorpt_correction_type numerical
_exptl_absorpt_process_details 'CrysAlis (Oxford Diffraction)'
_exptl_crystal_colour colorless
_exptl_crystal_density_diffrn 1.881
_exptl_crystal_density_method 'not measured'
_exptl_crystal_description block
_exptl_crystal_F_000 532
_exptl_crystal_size_max 0.466
_exptl_crystal_size_mid 0.406
_exptl_crystal_size_min 0.224
_refine_diff_density_max 3.974
_refine_diff_density_min -1.215
_refine_diff_density_rms 0.209
_refine_ls_extinction_method none
_refine_ls_goodness_of_fit_ref 1.195
_refine_ls_hydrogen_treatment mixed
_refine_ls_matrix_type full
_refine_ls_number_parameters 127
_refine_ls_number_reflns 1634
_refine_ls_number_restraints 0
_refine_ls_restrained_S_all 1.195
_refine_ls_R_factor_all 0.0667
_refine_ls_R_factor_gt 0.0641
_refine_ls_shift/su_max 0.000
_refine_ls_shift/su_mean 0.000
_refine_ls_structure_factor_coef Fsqd
_refine_ls_weighting_details 'calc w=1/[\s^2^(Fo^2^)+(0.1123P)^2^+0.2591P] where P=(Fo^2^+2Fc^2^)/3'
_refine_ls_weighting_scheme calc
_refine_ls_wR_factor_gt 0.1675
_refine_ls_wR_factor_ref 0.1749
_reflns_number_gt 1451
_reflns_number_total 1634
_reflns_threshold_expression >2sigma(I)
_cod_data_source_file ic048204usi20041220_011211_3.cif
_cod_data_source_block 1
_cod_depositor_comments
;
The following automatic conversions were performed:
'_symmetry_cell_setting' value 'Monoclinic' changed to 'monoclinic'
according to '/home/saulius/struct/CIF-dictionaries/cif_core.dic'
dictionary named 'cif_core.dic' version 2.4.1 from
2010-06-29.

'_exptl_absorpt_correction_type' value 'Numerical' changed to
'numerical' according to
'/home/saulius/struct/CIF-dictionaries/cif_core.dic' dictionary named
'cif_core.dic' version 2.4.1 from 2010-06-29.

Automatic conversion script
Id: cif_fix_enum 1527 2010-12-29 10:47:43Z saulius 
;
_cod_original_cell_volume 933.94(18)
_cod_database_code 4300774

loop_
_symmetry_equiv_pos_as_xyz
'x, y, z'
'-x, y+1/2, -z+1/2'
'-x, -y, -z'
'x, -y-1/2, z-1/2'

loop_
_atom_site_label
_atom_site_type_symbol
_atom_site_fract_x
_atom_site_fract_y
_atom_site_fract_z
_atom_site_U_iso_or_equiv
_atom_site_adp_type
_atom_site_occupancy
_atom_site_symmetry_multiplicity
_atom_site_calc_flag
_atom_site_refinement_flags
_atom_site_disorder_assembly
_atom_site_disorder_group
Zn1 Zn 0.45815(4) 0.70096(5) 0.06627(5) 0.0159(3) Uani 1 1 d . . .
P1 P 0.37076(10) 0.56322(12) -0.23882(10) 0.0154(4) Uani 1 1 d . . .
H1 H 0.2771 0.4635 -0.2918 0.019 Uiso 1 1 d R . .
O3 O 0.3420(3) 0.6485(4) -0.1207(3) 0.0215(7) Uani 1 1 d . . .
N1 N 0.6189(4) 0.7965(3) 0.0667(4) 0.0190(8) Uani 1 1 d . . .
N2 N 0.7851(3) 0.9419(4) 0.1299(4) 0.0199(8) Uani 1 1 d . . .
C1 C 0.6682(4) 0.9246(5) 0.1296(4) 0.0188(9) Uani 1 1 d . . .
H1A H 0.6257 0.9947 0.1693 0.023 Uiso 1 1 calc R . .
C2 C 0.7107(4) 0.7294(5) 0.0238(5) 0.0222(10) Uani 1 1 d . . .
H2A H 0.7019 0.6363 -0.0259 0.027 Uiso 1 1 calc R . .
C3 C 0.8150(5) 0.8177(5) 0.0639(5) 0.0206(10) Uani 1 1 d . . .
H3A H 0.8927 0.7983 0.0497 0.025 Uiso 1 1 calc R . .
C4 C 0.8699(4) 1.0672(5) 0.1992(5) 0.0238(10) Uani 1 1 d . . .
H4A H 0.8201 1.1610 0.1898 0.029 Uiso 1 1 calc R . .
H4B H 0.9322 1.0831 0.1506 0.029 Uiso 1 1 calc R . .
C5 C 0.9387(4) 1.0340(5) 0.3557(5) 0.0221(9) Uani 1 1 d . . .
C6 C 0.8912(4) 1.0883(5) 0.4586(5) 0.0243(10) Uani 1 1 d . . .
H6A H 0.8171 1.1489 0.4308 0.029 Uiso 1 1 calc R . .
C7 C 1.0477(4) 0.9465(5) 0.3988(5) 0.0219(10) Uani 1 1 d . . .
H7A H 1.0807 0.9099 0.3292 0.026 Uiso 1 1 calc R . .
O2 O 0.3593(3) 0.8381(4) 0.1336(3) 0.0217(7) Uani 1 1 d . . .
O1 O 0.5034(3) 0.5202(3) 0.1833(3) 0.0200(7) Uani 1 1 d . . .

loop_
_atom_site_aniso_label
_atom_site_aniso_U_11
_atom_site_aniso_U_22
_atom_site_aniso_U_33
_atom_site_aniso_U_23
_atom_site_aniso_U_13
_atom_site_aniso_U_12
Zn1 0.0210(5) 0.0150(4) 0.0115(5) -0.00032(15) 0.0055(3) -0.00093(16)
P1 0.0218(7) 0.0140(6) 0.0103(6) 0.0001(4) 0.0052(5) -0.0013(4)
O3 0.0236(16) 0.0267(17) 0.0137(15) -0.0015(13) 0.0058(12) 0.0008(13)
N1 0.024(2) 0.0180(19) 0.017(2) 0.0023(13) 0.0091(16) 0.0013(13)
N2 0.026(2) 0.0129(17) 0.0199(19) 0.0029(14) 0.0068(15) -0.0012(14)
C1 0.024(2) 0.020(2) 0.013(2) -0.0002(16) 0.0065(17) -0.0016(16)
C2 0.027(3) 0.020(2) 0.020(2) 0.0002(18) 0.0071(18) -0.0013(18)
C3 0.022(2) 0.021(2) 0.022(2) 0.0016(17) 0.0131(19) 0.0044(16)
C4 0.023(2) 0.020(2) 0.029(3) 0.0025(17) 0.0088(19) -0.0040(17)
C5 0.024(2) 0.014(2) 0.028(3) -0.0008(17) 0.0089(19) -0.0046(16)
C6 0.020(2) 0.018(2) 0.032(3) -0.0049(18) 0.0054(19) -0.0009(16)
C7 0.020(2) 0.019(2) 0.025(2) -0.0062(18) 0.0060(18) -0.0024(16)
O2 0.0252(17) 0.0244(16) 0.0131(16) -0.0051(13) 0.0036(12) 0.0033(13)
O1 0.0287(16) 0.0159(15) 0.0160(15) 0.0040(11) 0.0085(12) 0.0016(12)

loop_
_atom_type_symbol
_atom_type_description
_atom_type_scat_dispersion_real
_atom_type_scat_dispersion_imag
_atom_type_scat_source
C C 0.0033 0.0016 'International Tables Vol C Tables 4.2.6.8 and 6.1.1.4'
H H 0.0000 0.0000 'International Tables Vol C Tables 4.2.6.8 and 6.1.1.4'
N N 0.0061 0.0033 'International Tables Vol C Tables 4.2.6.8 and 6.1.1.4'
O O 0.0106 0.0060 'International Tables Vol C Tables 4.2.6.8 and 6.1.1.4'
P P 0.1023 0.0942 'International Tables Vol C Tables 4.2.6.8 and 6.1.1.4'
Zn Zn 0.2839 1.4301 'International Tables Vol C Tables 4.2.6.8 and 6.1.1.4'

loop_
_geom_angle_atom_site_label_1
_geom_angle_atom_site_label_2
_geom_angle_atom_site_label_3
_geom_angle
_geom_angle_site_symmetry_1
_geom_angle_site_symmetry_3
_geom_angle_publ_flag
O2 Zn1 O3 101.96(13) . . ?
O2 Zn1 O1 112.10(13) . . ?
O3 Zn1 O1 109.36(13) . . ?
O2 Zn1 N1 111.49(14) . . ?
O3 Zn1 N1 114.66(15) . . ?
O1 Zn1 N1 107.31(14) . . ?
O2 P1 O1 112.59(16) 4_575 3_665 ?
O2 P1 O3 112.52(19) 4_575 . ?
O1 P1 O3 112.32(16) 3_665 . ?
O2 P1 H1 102.9 4_575 . ?
O1 P1 H1 109.4 3_665 . ?
O3 P1 H1 106.5 . . ?
P1 O3 Zn1 127.63(18) . . ?
C1 N1 C2 106.1(4) . . ?
C1 N1 Zn1 126.6(3) . . ?
C2 N1 Zn1 126.3(3) . . ?
C1 N2 C3 108.2(4) . . ?
C1 N2 C4 124.9(4) . . ?
C3 N2 C4 126.7(4) . . ?
N1 C1 N2 110.8(4) . . ?
N1 C1 H1A 124.6 . . ?
N2 C1 H1A 124.6 . . ?
C3 C2 N1 109.1(4) . . ?
C3 C2 H2A 125.4 . . ?
N1 C2 H2A 125.4 . . ?
C2 C3 N2 105.7(4) . . ?
C2 C3 H3A 127.1 . . ?
N2 C3 H3A 127.1 . . ?
N2 C4 C5 110.8(3) . . ?
N2 C4 H4A 109.5 . . ?
C5 C4 H4A 109.5 . . ?
N2 C4 H4B 109.5 . . ?
C5 C4 H4B 109.5 . . ?
H4A C4 H4B 108.1 . . ?
C7 C5 C6 119.2(4) . . ?
C7 C5 C4 120.8(4) . . ?
C6 C5 C4 120.0(4) . . ?
C7 C6 C5 119.7(4) 3_776 . ?
C7 C6 H6A 120.1 3_776 . ?
C5 C6 H6A 120.1 . . ?
C6 C7 C5 121.1(4) 3_776 . ?
C6 C7 H7A 119.5 3_776 . ?
C5 C7 H7A 119.5 . . ?
P1 O2 Zn1 140.3(2) 4_576 . ?
P1 O1 Zn1 129.51(17) 3_665 . ?

loop_
_geom_bond_atom_site_label_1
_geom_bond_atom_site_label_2
_geom_bond_distance
_geom_bond_site_symmetry_2
_geom_bond_publ_flag
Zn1 O2 1.918(3) . ?
Zn1 O3 1.928(3) . ?
Zn1 O1 1.943(3) . ?
Zn1 N1 1.999(4) . ?
P1 O2 1.511(3) 4_575 ?
P1 O1 1.524(3) 3_665 ?
P1 O3 1.524(3) . ?
P1 H1 1.3374 . ?
N1 C1 1.323(5) . ?
N1 C2 1.382(6) . ?
N2 C1 1.326(5) . ?
N2 C3 1.381(5) . ?
N2 C4 1.472(5) . ?
C1 H1A 0.9500 . ?
C2 C3 1.353(7) . ?
C2 H2A 0.9500 . ?
C3 H3A 0.9500 . ?
C4 C5 1.512(6) . ?
C4 H4A 0.9900 . ?
C4 H4B 0.9900 . ?
C5 C7 1.389(6) . ?
C5 C6 1.396(6) . ?
C6 C7 1.383(7) 3_776 ?
C6 H6A 0.9500 . ?
C7 C6 1.383(7) 3_776 ?
C7 H7A 0.9500 . ?
O2 P1 1.511(3) 4_576 ?
O1 P1 1.524(3) 3_665 ?

loop_
_geom_torsion_atom_site_label_1
_geom_torsion_atom_site_label_2
_geom_torsion_atom_site_label_3
_geom_torsion_atom_site_label_4
_geom_torsion
_geom_torsion_site_symmetry_1
_geom_torsion_site_symmetry_2
_geom_torsion_site_symmetry_3
_geom_torsion_site_symmetry_4
_geom_torsion_publ_flag
O2 P1 O3 Zn1 -111.8(2) 4_575 . . . ?
O1 P1 O3 Zn1 16.5(3) 3_665 . . . ?
O2 Zn1 O3 P1 169.1(2) . . . . ?
O1 Zn1 O3 P1 -72.1(2) . . . . ?
N1 Zn1 O3 P1 48.5(3) . . . . ?
O2 Zn1 N1 C1 12.9(4) . . . . ?
O3 Zn1 N1 C1 128.1(4) . . . . ?
O1 Zn1 N1 C1 -110.2(4) . . . . ?
O2 Zn1 N1 C2 -179.5(3) . . . . ?
O3 Zn1 N1 C2 -64.3(4) . . . . ?
O1 Zn1 N1 C2 57.4(4) . . . . ?
C2 N1 C1 N2 -0.4(5) . . . . ?
Zn1 N1 C1 N2 169.2(3) . . . . ?
C3 N2 C1 N1 -0.3(5) . . . . ?
C4 N2 C1 N1 -176.0(4) . . . . ?
C1 N1 C2 C3 1.0(5) . . . . ?
Zn1 N1 C2 C3 -168.7(3) . . . . ?
N1 C2 C3 N2 -1.1(5) . . . . ?
C1 N2 C3 C2 0.9(5) . . . . ?
C4 N2 C3 C2 176.5(4) . . . . ?
C1 N2 C4 C5 84.9(5) . . . . ?
C3 N2 C4 C5 -90.0(5) . . . . ?
N2 C4 C5 C7 83.1(5) . . . . ?
N2 C4 C5 C6 -95.3(5) . . . . ?
C7 C5 C6 C7 -0.5(7) . . . 3_776 ?
C4 C5 C6 C7 178.0(4) . . . 3_776 ?
C6 C5 C7 C6 0.5(7) . . . 3_776 ?
C4 C5 C7 C6 -177.9(4) . . . 3_776 ?
O3 Zn1 O2 P1 -177.6(3) . . . 4_576 ?
O1 Zn1 O2 P1 65.5(3) . . . 4_576 ?
N1 Zn1 O2 P1 -54.8(4) . . . 4_576 ?
O2 Zn1 O1 P1 -136.8(2) . . . 3_665 ?
O3 Zn1 O1 P1 110.9(2) . . . 3_665 ?
N1 Zn1 O1 P1 -14.0(3) . . . 3_665 ?
